data_4076542
loop_
_publ_author_name
'West, Joseph K.'
'Stahl, Lothar'

_publ_section_title
;
 Insertions of Cyclic and Acyclic Germanium and Tin Heterocarbenoids into
 Phosphorus--Chlorine Bonds: Syntheses, Structures, and Reactivities
;
_journal_issue 5
_journal_name_full Organometallics
_journal_page_first 2042
_journal_paper_doi 10.1021/om3000168
_journal_volume 31
_journal_year 2012
_chemical_formula_sum 'C16 H45 Cl2 Ge N2 P Si4'
_chemical_formula_weight 552.36
_chemical_name_systematic
;

 ?

;
_space_group_IT_number 2
_symmetry_cell_setting triclinic
_symmetry_space_group_name_Hall '-P 1'
_symmetry_space_group_name_H-M 'P -1'
_atom_sites_solution_hydrogens geom
_atom_sites_solution_primary direct
_atom_sites_solution_secondary difmap
_audit_creation_method SHELXL-97
_cell_angle_alpha 77.3000(10)
_cell_angle_beta 89.9670(10)
_cell_angle_gamma 76.1580(10)
_cell_formula_units_Z 2
_cell_length_a 10.6676(9)
_cell_length_b 11.8453(10)
_cell_length_c 12.1007(11)
_cell_measurement_reflns_used 8983
_cell_measurement_temperature 173(2)
_cell_measurement_theta_max 28.26
_cell_measurement_theta_min 2.33
_cell_volume 1446.1(2)
_computing_cell_refinement 'Bruker SMART'
_computing_data_collection 'Bruker SMART'
_computing_data_reduction 'Bruker SAINT'
_computing_molecular_graphics 'Bruker SHELXTL'
_computing_publication_material 'Bruker SHELXTL'
_computing_structure_refinement 'SHELXL-97 (Sheldrick, 1997)'
_computing_structure_solution 'SHELXS-97 (Sheldrick, 1990)'
_diffrn_ambient_temperature 173(2)
_diffrn_measured_fraction_theta_full 0.976
_diffrn_measured_fraction_theta_max 0.976
_diffrn_measurement_device_type 'CCD area detector'
_diffrn_measurement_method 'phi and omega scans'
_diffrn_radiation_monochromator graphite
_diffrn_radiation_source 'fine-focus sealed tube'
_diffrn_radiation_type MoK\a
_diffrn_radiation_wavelength 0.71073
_diffrn_reflns_av_R_equivalents 0.0130
_diffrn_reflns_av_sigmaI/netI 0.0177
_diffrn_reflns_limit_h_max 13
_diffrn_reflns_limit_h_min -13
_diffrn_reflns_limit_k_max 13
_diffrn_reflns_limit_k_min -15
_diffrn_reflns_limit_l_max 15
_diffrn_reflns_limit_l_min -15
_diffrn_reflns_number 12177
_diffrn_reflns_theta_full 27.00
_diffrn_reflns_theta_max 27.00
_diffrn_reflns_theta_min 1.73
_exptl_absorpt_coefficient_mu 1.471
_exptl_absorpt_correction_T_max 0.7191
_exptl_absorpt_correction_T_min 0.5447
_exptl_absorpt_correction_type multi-scan
_exptl_absorpt_process_details SADABS
_exptl_crystal_colour colorless
_exptl_crystal_density_diffrn 1.269
_exptl_crystal_density_meas 0
_exptl_crystal_density_method 'not measured'
_exptl_crystal_description chunk
_exptl_crystal_F_000 584
_exptl_crystal_size_max 0.47
_exptl_crystal_size_mid 0.46
_exptl_crystal_size_min 0.24
_refine_diff_density_max 0.431
_refine_diff_density_min -0.316
_refine_diff_density_rms 0.051
_refine_ls_extinction_method none
_refine_ls_goodness_of_fit_ref 1.062
_refine_ls_hydrogen_treatment constr
_refine_ls_matrix_type full
_refine_ls_number_parameters 250
_refine_ls_number_reflns 6172
_refine_ls_number_restraints 0
_refine_ls_restrained_S_all 1.062
_refine_ls_R_factor_all 0.0237
_refine_ls_R_factor_gt 0.0226
_refine_ls_shift/su_max 0.002
_refine_ls_shift/su_mean 0.000
_refine_ls_structure_factor_coef Fsqd
_refine_ls_weighting_details 'calc w=1/[\s^2^(Fo^2^)+(0.0400P)^2^+0.3299P] where P=(Fo^2^+2Fc^2^)/3'
_refine_ls_weighting_scheme calc
_refine_ls_wR_factor_gt 0.0647
_refine_ls_wR_factor_ref 0.0655
_reflns_number_gt 5874
_reflns_number_total 6172
_reflns_threshold_expression >2sigma(I)
_cod_data_source_file om3000168_si_001.cif
_cod_data_source_block 11
_cod_depositor_comments
;
The following automatic conversions were performed:

'_symmetry_cell_setting' value 'Triclinic' changed to 'triclinic'
according to /home/saulius/struct/CIF-dictionaries/cif_core.dic
dictionary named 'cif_core.dic' version 2.4.1 from 2010-06-29.

Automatic conversion script
Id: cif_fix_values 1715 2011-07-08 13:25:40Z adriana 
;
_cod_original_sg_symbol_H-M P-1
_cod_database_code 4076542

loop_
_symmetry_equiv_pos_as_xyz
'x, y, z'
'-x, -y, -z'

loop_
_atom_site_label
_atom_site_type_symbol
_atom_site_fract_x
_atom_site_fract_y
_atom_site_fract_z
_atom_site_U_iso_or_equiv
_atom_site_adp_type
_atom_site_occupancy
_atom_site_symmetry_multiplicity
_atom_site_calc_flag
_atom_site_refinement_flags
Ge1 Ge 0.723767(12) 0.766595(12) 0.715101(11) 0.01872(5) Uani 1 1 d .
Cl1 Cl 0.63329(3) 0.90438(3) 0.56662(3) 0.02902(8) Uani 1 1 d .
Cl2 Cl 1.04387(4) 0.64627(4) 0.75999(4) 0.04250(11) Uani 1 1 d .
P1 P 0.90265(4) 0.64359(3) 0.64287(3) 0.02622(9) Uani 1 1 d .
Si1 Si 0.80604(4) 0.97253(4) 0.81113(3) 0.02728(9) Uani 1 1 d .
Si2 Si 0.79435(4) 0.74027(4) 0.96869(3) 0.02775(9) Uani 1 1 d .
Si3 Si 0.44080(4) 0.77704(4) 0.77763(3) 0.02626(9) Uani 1 1 d .
Si4 Si 0.59752(4) 0.55631(4) 0.70859(3) 0.02653(9) Uani 1 1 d .
N1 N 0.76789(11) 0.83228(10) 0.82944(10) 0.0220(2) Uani 1 1 d .
N2 N 0.59392(11) 0.68875(10) 0.75411(10) 0.0218(2) Uani 1 1 d .
C1 C 0.98444(17) 0.95928(18) 0.80388(16) 0.0410(4) Uani 1 1 d .
H1A H 1.0287 0.9097 0.8754 0.061 Uiso 1 1 calc R
H1B H 1.0011 1.0389 0.7913 0.061 Uiso 1 1 calc R
H1C H 1.0167 0.9223 0.7411 0.061 Uiso 1 1 calc R
C2 C 0.7497(2) 1.04205(16) 0.93289(16) 0.0416(4) Uani 1 1 d .
H2A H 0.6557 1.0544 0.9359 0.062 Uiso 1 1 calc R
H2B H 0.7724 1.1190 0.9226 0.062 Uiso 1 1 calc R
H2C H 0.7916 0.9891 1.0039 0.062 Uiso 1 1 calc R
C3 C 0.72694(19) 1.08851(15) 0.68391(15) 0.0397(4) Uani 1 1 d .
H3A H 0.7626 1.0658 0.6151 0.060 Uiso 1 1 calc R
H3B H 0.7431 1.1656 0.6880 0.060 Uiso 1 1 calc R
H3C H 0.6336 1.0951 0.6818 0.060 Uiso 1 1 calc R
C4 C 0.80632(18) 0.58035(15) 0.97031(14) 0.0374(4) Uani 1 1 d .
H4A H 0.7215 0.5707 0.9492 0.056 Uiso 1 1 calc R
H4B H 0.8349 0.5316 1.0466 0.056 Uiso 1 1 calc R
H4C H 0.8689 0.5547 0.9160 0.056 Uiso 1 1 calc R
C5 C 0.66096(19) 0.78360(18) 1.06318(14) 0.0422(4) Uani 1 1 d .
H5A H 0.6495 0.8677 1.0652 0.063 Uiso 1 1 calc R
H5B H 0.6830 0.7338 1.1400 0.063 Uiso 1 1 calc R
H5C H 0.5805 0.7720 1.0338 0.063 Uiso 1 1 calc R
C6 C 0.94976(19) 0.74389(18) 1.03875(15) 0.0431(4) Uani 1 1 d .
H6A H 1.0221 0.7163 0.9935 0.065 Uiso 1 1 calc R
H6B H 0.9616 0.6916 1.1149 0.065 Uiso 1 1 calc R
H6C H 0.9468 0.8257 1.0445 0.065 Uiso 1 1 calc R
C7 C 0.37264(18) 0.69846(17) 0.90649(15) 0.0393(4) Uani 1 1 d .
H7A H 0.3309 0.6401 0.8859 0.059 Uiso 1 1 calc R
H7B H 0.3088 0.7569 0.9366 0.059 Uiso 1 1 calc R
H7C H 0.4425 0.6573 0.9643 0.059 Uiso 1 1 calc R
C8 C 0.32607(16) 0.81077(17) 0.65139(15) 0.0410(4) Uani 1 1 d .
H8A H 0.3616 0.8539 0.5851 0.061 Uiso 1 1 calc R
H8B H 0.2428 0.8602 0.6662 0.061 Uiso 1 1 calc R
H8C H 0.3136 0.7360 0.6367 0.061 Uiso 1 1 calc R
C9 C 0.44584(16) 0.92639(15) 0.80147(15) 0.0357(4) Uani 1 1 d .
H9A H 0.5073 0.9161 0.8652 0.054 Uiso 1 1 calc R
H9B H 0.3596 0.9679 0.8188 0.054 Uiso 1 1 calc R
H9C H 0.4732 0.9736 0.7329 0.054 Uiso 1 1 calc R
C10 C 0.60536(18) 0.58519(17) 0.55069(14) 0.0385(4) Uani 1 1 d .
H10A H 0.5255 0.6418 0.5151 0.058 Uiso 1 1 calc R
H10B H 0.6153 0.5101 0.5263 0.058 Uiso 1 1 calc R
H10C H 0.6794 0.6189 0.5280 0.058 Uiso 1 1 calc R
C11 C 0.73385(17) 0.42769(14) 0.77534(15) 0.0361(4) Uani 1 1 d .
H11A H 0.8161 0.4498 0.7604 0.054 Uiso 1 1 calc R
H11B H 0.7322 0.3589 0.7432 0.054 Uiso 1 1 calc R
H11C H 0.7247 0.4069 0.8574 0.054 Uiso 1 1 calc R
C13 C 0.95572(15) 0.73290(14) 0.51056(13) 0.0294(3) Uani 1 1 d .
C12 C 0.45130(18) 0.49779(17) 0.74709(16) 0.0407(4) Uani 1 1 d .
H12A H 0.4485 0.4762 0.8299 0.061 Uiso 1 1 calc R
H12B H 0.4556 0.4271 0.7163 0.061 Uiso 1 1 calc R
H12C H 0.3733 0.5595 0.7153 0.061 Uiso 1 1 calc R
C14 C 0.96830(16) 0.85719(14) 0.51653(14) 0.0331(3) Uani 1 1 d .
H14A H 1.0288 0.8506 0.5799 0.050 Uiso 1 1 calc R
H14B H 0.8835 0.9063 0.5281 0.050 Uiso 1 1 calc R
H14C H 1.0007 0.8945 0.4454 0.050 Uiso 1 1 calc R
C16 C 0.86131(19) 0.73967(18) 0.41237(14) 0.0415(4) Uani 1 1 d .
H16A H 0.7761 0.7885 0.4232 0.062 Uiso 1 1 calc R
H16B H 0.8543 0.6591 0.4106 0.062 Uiso 1 1 calc R
H16C H 0.8932 0.7758 0.3405 0.062 Uiso 1 1 calc R
C15 C 1.08883(17) 0.65629(16) 0.49058(17) 0.0420(4) Uani 1 1 d .
H15A H 1.1186 0.6926 0.4178 0.063 Uiso 1 1 calc R
H15B H 1.0814 0.5757 0.4894 0.063 Uiso 1 1 calc R
H15C H 1.1510 0.6519 0.5519 0.063 Uiso 1 1 calc R

loop_
_atom_site_aniso_label
_atom_site_aniso_U_11
_atom_site_aniso_U_22
_atom_site_aniso_U_33
_atom_site_aniso_U_23
_atom_site_aniso_U_13
_atom_site_aniso_U_12
Ge1 0.01836(8) 0.01965(8) 0.01801(8) -0.00313(6) 0.00022(5) -0.00546(5)
Cl1 0.02751(18) 0.02991(18) 0.02442(17) 0.00326(14) -0.00315(13) -0.00562(13)
Cl2 0.02419(19) 0.0576(3) 0.0369(2) -0.00284(19) -0.00362(15) -0.00026(17)
P1 0.02637(19) 0.02293(18) 0.0306(2) -0.00753(15) 0.00815(15) -0.00719(14)
Si1 0.0336(2) 0.0264(2) 0.0270(2) -0.00979(16) 0.00524(16) -0.01376(17)
Si2 0.0337(2) 0.0294(2) 0.02003(19) -0.00360(16) -0.00281(16) -0.00939(17)
Si3 0.02099(19) 0.0303(2) 0.0275(2) -0.00482(16) 0.00402(15) -0.00784(15)
Si4 0.0304(2) 0.0280(2) 0.0264(2) -0.00847(16) 0.00486(16) -0.01506(16)
N1 0.0256(6) 0.0223(6) 0.0195(5) -0.0054(4) -0.0005(4) -0.0078(4)
N2 0.0207(5) 0.0238(6) 0.0223(6) -0.0044(5) 0.0014(4) -0.0089(4)
C1 0.0393(9) 0.0510(11) 0.0436(10) -0.0174(8) 0.0070(7) -0.0260(8)
C2 0.0566(11) 0.0377(9) 0.0410(9) -0.0213(8) 0.0142(8) -0.0203(8)
C3 0.0527(11) 0.0253(8) 0.0424(10) -0.0043(7) 0.0025(8) -0.0150(7)
C4 0.0502(10) 0.0292(8) 0.0287(8) 0.0024(6) -0.0087(7) -0.0099(7)
C5 0.0533(11) 0.0480(10) 0.0286(8) -0.0092(7) 0.0112(7) -0.0182(8)
C6 0.0453(10) 0.0508(11) 0.0327(9) -0.0064(8) -0.0132(7) -0.0134(8)
C7 0.0400(9) 0.0445(10) 0.0371(9) -0.0098(7) 0.0160(7) -0.0172(8)
C8 0.0261(8) 0.0502(10) 0.0428(10) -0.0016(8) -0.0054(7) -0.0102(7)
C9 0.0299(8) 0.0320(8) 0.0444(9) -0.0111(7) 0.0100(7) -0.0039(6)
C10 0.0451(10) 0.0501(10) 0.0317(8) -0.0171(8) 0.0068(7) -0.0265(8)
C11 0.0432(9) 0.0264(8) 0.0410(9) -0.0097(7) 0.0072(7) -0.0114(7)
C13 0.0333(8) 0.0326(8) 0.0287(7) -0.0120(6) 0.0116(6) -0.0161(6)
C12 0.0447(10) 0.0427(10) 0.0453(10) -0.0142(8) 0.0104(8) -0.0274(8)
C14 0.0367(8) 0.0314(8) 0.0356(8) -0.0081(7) 0.0100(7) -0.0165(7)
C16 0.0506(10) 0.0561(11) 0.0277(8) -0.0155(8) 0.0092(7) -0.0266(9)
C15 0.0397(9) 0.0431(10) 0.0527(11) -0.0234(8) 0.0251(8) -0.0167(8)

loop_
_atom_type_symbol
_atom_type_description
_atom_type_scat_dispersion_real
_atom_type_scat_dispersion_imag
_atom_type_scat_source
C C 0.0033 0.0016 'International Tables Vol C Tables 4.2.6.8 and 6.1.1.4'
H H 0.0000 0.0000 'International Tables Vol C Tables 4.2.6.8 and 6.1.1.4'
N N 0.0061 0.0033 'International Tables Vol C Tables 4.2.6.8 and 6.1.1.4'
Si Si 0.0817 0.0704 'International Tables Vol C Tables 4.2.6.8 and 6.1.1.4'
P P 0.1023 0.0942 'International Tables Vol C Tables 4.2.6.8 and 6.1.1.4'
Cl Cl 0.1484 0.1585 'International Tables Vol C Tables 4.2.6.8 and 6.1.1.4'
Ge Ge 0.1547 1.8001 'International Tables Vol C Tables 4.2.6.8 and 6.1.1.4'

loop_
_geom_angle_atom_site_label_1
_geom_angle_atom_site_label_2
_geom_angle_atom_site_label_3
_geom_angle
N1 Ge1 N2 112.09(5)
N1 Ge1 Cl1 111.54(4)
N2 Ge1 Cl1 101.56(4)
N1 Ge1 P1 114.69(4)
N2 Ge1 P1 111.49(4)
Cl1 Ge1 P1 104.429(15)
C13 P1 Cl2 99.99(5)
C13 P1 Ge1 109.82(5)
Cl2 P1 Ge1 97.14(2)
N1 Si1 C3 115.99(7)
N1 Si1 C2 110.05(7)
C3 Si1 C2 103.70(9)
N1 Si1 C1 112.10(7)
C3 Si1 C1 106.67(9)
C2 Si1 C1 107.73(8)
N1 Si2 C4 112.50(7)
N1 Si2 C5 112.77(7)
C4 Si2 C5 105.72(9)
N1 Si2 C6 111.75(7)
C4 Si2 C6 105.86(9)
C5 Si2 C6 107.78(9)
N2 Si3 C9 113.89(6)
N2 Si3 C8 111.10(7)
C9 Si3 C8 104.64(8)
N2 Si3 C7 110.00(7)
C9 Si3 C7 106.75(8)
C8 Si3 C7 110.25(8)
N2 Si4 C11 114.10(7)
N2 Si4 C10 109.60(7)
C11 Si4 C10 109.30(8)
N2 Si4 C12 112.67(7)
C11 Si4 C12 103.02(8)
C10 Si4 C12 107.81(8)
Si1 N1 Si2 116.32(6)
Si1 N1 Ge1 125.81(7)
Si2 N1 Ge1 117.38(6)
Si4 N2 Si3 117.78(7)
Si4 N2 Ge1 119.27(6)
Si3 N2 Ge1 117.14(6)
C14 C13 C16 110.97(14)
C14 C13 C15 109.47(13)
C16 C13 C15 108.17(13)
C14 C13 P1 115.77(10)
C16 C13 P1 107.51(10)
C15 C13 P1 104.55(12)

loop_
_geom_bond_atom_site_label_1
_geom_bond_atom_site_label_2
_geom_bond_distance
Ge1 N1 1.8414(11)
Ge1 N2 1.8468(11)
Ge1 Cl1 2.1869(4)
Ge1 P1 2.3992(4)
Cl2 P1 2.0795(6)
P1 C13 1.8825(15)
Si1 N1 1.7709(12)
Si1 C3 1.8671(18)
Si1 C2 1.8723(17)
Si1 C1 1.8753(18)
Si2 N1 1.7756(12)
Si2 C4 1.8636(17)
Si2 C5 1.8714(18)
Si2 C6 1.8764(18)
Si3 N2 1.7765(12)
Si3 C9 1.8670(17)
Si3 C8 1.8684(18)
Si3 C7 1.8737(17)
Si4 N2 1.7655(12)
Si4 C11 1.8678(18)
Si4 C10 1.8710(17)
Si4 C12 1.8722(17)
C13 C14 1.527(2)
C13 C16 1.534(2)
C13 C15 1.542(2)
